data_2005662
loop_
_publ_author_name
'Veldman, N.'
'Spek, A. L.'
'Tabb\`i, G.'
'Driessen, W. L.'
'Reedijk, J.'

_publ_section_title
;A Dinuclear Nickel(II) Compound:
 \m-{<i>N</i>,<i>N</i>,<i>N</i>',<i>N</i>'-Tetrakis[2-(3,5-dimethyl-1-pyrazolyl)ethyl]-1,2-ethylenediamine}-bis[aqua(nitrato-<i>O</i>,<i>O</i>')nickel(II)]
 Dinitrate Dimethanol Solvate
;
_journal_issue 11
_journal_name_full 'Acta Crystallographica Section C'
_journal_page_first 2698
_journal_page_last 2701
_journal_paper_doi 10.1107/S010827019600981X
_journal_volume 52
_journal_year 1996
_chemical_formula_iupac '[Ni2 (N O3)2 (C30 H48 N10) (H2 O)2 ] (N O3)2 , 2C H4 O'
_chemical_formula_moiety '[C~30~H~52~N~12~Ni~2~O~8~](NO~3~)~2~(CH~4~O)~2~'
_chemical_formula_sum 'C32 H60 N14 Ni2 O16'
_chemical_formula_weight 1014.30
_chemical_name_systematic
;
\m-{N,N,N',N'-tetrakis[2-(3,5-dimethyl-1-pyrazolyl)ethyl]-1,2-
ethylenediamine}-bis[aquanitratonickel(II)] dinitrate dimethanol solvate.
;
_space_group_IT_number 14
_symmetry_cell_setting monoclinic
_symmetry_space_group_name_Hall '-P 2ybc'
_symmetry_space_group_name_H-M 'P 1 21/c 1'
_cell_angle_alpha 90
_cell_angle_beta 106.530(12)
_cell_angle_gamma 90
_cell_formula_units_Z 2
_cell_length_a 12.2450(12)
_cell_length_b 10.3134(12)
_cell_length_c 18.770(3)
_cell_measurement_reflns_used 22
_cell_measurement_temperature 150
_cell_measurement_theta_max 13.7
_cell_measurement_theta_min 11.7
_cell_volume 2272.5(5)
_computing_cell_refinement 'SET4 (de Boer & Duisenberg, 1984)'
_computing_data_collection 'Locally modified CAD4-Version 5 Software (Enraf-Nonius, 1989)'
_computing_data_reduction 'HELENA (Spek, 1993)'
_computing_molecular_graphics 'PLUTON (Spek, 1996), PLATON (Spek, 1990)'
_computing_publication_material PLATON
_computing_structure_refinement 'SHELXL93 (Sheldrick, 1993)'
_computing_structure_solution 'SHELXS86 (Sheldrick, 1985)'
_diffrn_ambient_temperature 150
_diffrn_measurement_device 'CAD4T/Rotating Anode'
_diffrn_measurement_method '\w scan'
_diffrn_radiation_monochromator graphite
_diffrn_radiation_source 'Rotating anode'
_diffrn_radiation_type 'Mo K\a'
_diffrn_radiation_wavelength 0.71073
_diffrn_reflns_av_R_equivalents 0.1098
_diffrn_reflns_av_sigmaI/netI 0.1283
_diffrn_reflns_limit_h_max 15
_diffrn_reflns_limit_h_min -15
_diffrn_reflns_limit_k_max 0
_diffrn_reflns_limit_k_min -12
_diffrn_reflns_limit_l_max 23
_diffrn_reflns_limit_l_min -24
_diffrn_reflns_number 9579
_diffrn_reflns_theta_max 27.48
_diffrn_reflns_theta_min 1.73
_diffrn_standards_decay_% 0
_diffrn_standards_interval_time 60
_diffrn_standards_number 3
_exptl_absorpt_coefficient_mu 0.91
_exptl_absorpt_correction_type none
_exptl_crystal_colour blue
_exptl_crystal_density_diffrn 1.482
_exptl_crystal_density_meas ?
_exptl_crystal_description block-shaped
_exptl_crystal_F_000 1068
_exptl_crystal_size_max 0.50
_exptl_crystal_size_mid 0.25
_exptl_crystal_size_min 0.25
_refine_diff_density_max 0.98
_refine_diff_density_min -0.65
_refine_ls_extinction_method none
_refine_ls_goodness_of_fit_all 1.096
_refine_ls_goodness_of_fit_obs 1.02
_refine_ls_matrix_type full
_refine_ls_number_parameters 297
_refine_ls_number_reflns 4917
_refine_ls_R_factor_all 0.0637
_refine_ls_R_factor_obs 0.0637
_refine_ls_shift/esd_max 0.000
_refine_ls_shift/esd_mean 0.000
_refine_ls_structure_factor_coef Fsqd
_refine_ls_weighting_details 'w=1/[\s^2^(Fo^2^)+(0.0660P)^2^] where P=(Fo^2^+2Fc^2^)/3'
_refine_ls_weighting_scheme calc
_refine_ls_wR_factor_all 0.1647
_refine_ls_wR_factor_obs 0.1647
_reflns_number_observed 3197
_reflns_number_total 4917
_reflns_observed_criterion >2\s(I)
_cod_data_source_file mu1285.cif
_cod_data_source_block s1411a
_cod_depositor_comments
;
The following automatic conversions were performed:
'_symmetry_cell_setting' value 'Monoclinic' changed to 'monoclinic'
according to '/home/saulius/struct/CIF-dictionaries/cif_core.dic'
dictionary named 'cif_core.dic' version 2.4.1 from 2010-06-29.

Automatic conversion script
Id: cif_fix_enum 1527 2010-12-29 10:47:43Z saulius 

The following automatic conversions were performed:

'_symmetry_cell_setting' value 'Monoclinic' changed to 'monoclinic'
according to /home/saulius/struct/CIF-dictionaries/cif_core.dic
dictionary named 'cif_core.dic' version 2.4.1 from 2010-06-29.

Automatic conversion script
Id: cif_fix_values 1715 2011-07-08 13:25:40Z adriana 

The following automatic conversions were performed:

'_exptl_crystal_density_meas' value 'not measured' was changed to '?'
- the value is perceived as not measured.

Automatic conversion script
Id: cif_fix_values 3008 2015-01-20 13:52:24Z robertas 

The following automatic conversions were performed:

'_refine_ls_weighting_scheme' value 'calc
w=1/[\s^2^(Fo^2^)+(0.0660P)^2^] where P=(Fo^2^+2Fc^2^)/3' was changed
to 'calc'. New tag '_refine_ls_weighting_details' was created. The
value of the new tag was set to 'w=1/[\s^2^(Fo^2^)+(0.0660P)^2^]
where P=(Fo^2^+2Fc^2^)/3'.

Automatic conversion script
Id: cif_fix_values 3143 2015-03-26 13:38:13Z robertas 
;
_cod_original_sg_symbol_H-M 'P 21/c'
_cod_database_code 2005662

loop_
_symmetry_equiv_pos_as_xyz
x,y,z
-x,1/2+y,1/2-z
-x,-y,-z
x,1/2-y,1/2+z

loop_
_atom_site_aniso_label
_atom_site_aniso_U_11
_atom_site_aniso_U_22
_atom_site_aniso_U_33
_atom_site_aniso_U_12
_atom_site_aniso_U_13
_atom_site_aniso_U_23
Ni1 0.0173(3) 0.0118(3) 0.0214(3) -0.0004(2) 0.0075(2) -0.0011(2)
O31 0.022(2) 0.018(2) 0.037(2) -0.0033(13) 0.0124(14) 0.0021(14)
O32 0.036(2) 0.025(2) 0.062(3) 0.015(2) 0.016(2) -0.001(2)
O33 0.020(2) 0.017(2) 0.030(2) -0.0011(12) 0.0092(13) -0.0001(13)
O34 0.0241(15) 0.020(2) 0.0229(15) 0.0022(14) 0.0093(12) -0.0006(14)
N11 0.021(2) 0.011(2) 0.026(2) -0.0008(15) 0.0087(15) -0.0052(15)
N12 0.019(2) 0.017(2) 0.030(2) 0.0012(15) 0.012(2) -0.003(2)
N20 0.018(2) 0.011(2) 0.020(2) -0.0030(14) 0.0067(13) -0.0037(14)
N21 0.030(2) 0.024(2) 0.022(2) 0.009(2) 0.009(2) 0.004(2)
N22 0.020(2) 0.018(2) 0.025(2) 0.0031(15) 0.0062(15) -0.003(2)
N30 0.021(2) 0.022(2) 0.030(2) 0.003(2) 0.008(2) 0.001(2)
C13 0.024(2) 0.016(2) 0.039(3) -0.001(2) 0.014(2) 0.001(2)
C14 0.023(2) 0.016(2) 0.038(3) -0.002(2) 0.009(2) 0.004(2)
C15 0.025(2) 0.010(2) 0.032(2) -0.002(2) 0.009(2) 0.000(2)
C16 0.041(3) 0.011(2) 0.055(3) 0.000(2) 0.022(2) 0.001(2)
C17 0.041(3) 0.021(3) 0.067(4) -0.007(2) 0.038(3) -0.007(3)
C18 0.022(2) 0.015(2) 0.027(2) -0.003(2) 0.010(2) -0.005(2)
C19 0.018(2) 0.013(2) 0.026(2) 0.001(2) 0.008(2) -0.003(2)
C23 0.029(2) 0.036(3) 0.026(2) 0.009(2) 0.003(2) -0.008(2)
C24 0.030(3) 0.068(4) 0.029(3) 0.008(3) -0.004(2) 0.000(3)
C25 0.043(3) 0.043(3) 0.024(3) 0.010(3) 0.005(2) 0.004(2)
C26 0.059(4) 0.067(4) 0.031(3) 0.008(4) 0.010(3) 0.019(3)
C27 0.026(3) 0.049(4) 0.043(3) -0.009(2) 0.006(2) -0.017(3)
C28 0.028(2) 0.015(2) 0.023(2) 0.000(2) 0.011(2) -0.003(2)
C29 0.025(2) 0.016(2) 0.024(2) -0.002(2) 0.012(2) -0.001(2)
C50 0.014(2) 0.012(2) 0.022(2) -0.003(2) 0.004(2) -0.004(2)
O61 0.037(2) 0.066(3) 0.048(2) -0.002(2) 0.015(2) -0.012(2)
C60 0.063(5) 0.114(7) 0.042(4) 0.023(5) 0.012(3) -0.009(4)
O41 0.055(2) 0.039(2) 0.025(2) 0.015(2) 0.003(2) 0.004(2)
O42 0.082(3) 0.027(2) 0.041(2) 0.012(2) 0.024(2) -0.002(2)
O43 0.048(2) 0.035(2) 0.038(2) 0.023(2) 0.022(2) 0.015(2)
N40 0.028(2) 0.026(2) 0.028(2) 0.000(2) 0.014(2) 0.003(2)

loop_
_atom_site_label
_atom_site_occupancy
_atom_site_fract_x
_atom_site_fract_y
_atom_site_fract_z
_atom_site_U_iso_or_equiv
_atom_site_thermal_displace_type
Ni1 1.000 0.25317(4) 0.38403(5) 0.42383(3) 0.0164(2) Uani
O31 1.000 0.0834(3) 0.4579(3) 0.4219(2) 0.0248(12) Uani
O32 1.000 0.0547(3) 0.6664(3) 0.4199(2) 0.0406(14) Uani
O33 1.000 0.2239(2) 0.5883(3) 0.4292(2) 0.0219(12) Uani
O34 1.000 0.2923(3) 0.3897(3) 0.5365(2) 0.0218(10) Uani
N11 1.000 0.2878(3) 0.1059(3) 0.3939(2) 0.0189(12) Uani
N12 1.000 0.2282(3) 0.1902(4) 0.4242(2) 0.0210(12) Uani
N20 1.000 0.4302(3) 0.3739(3) 0.4256(2) 0.0161(12) Uani
N21 1.000 0.2624(3) 0.4915(4) 0.2788(2) 0.0250(12) Uani
N22 1.000 0.2062(3) 0.4054(4) 0.3107(2) 0.0210(12) Uani
N30 1.000 0.1189(3) 0.5740(4) 0.4241(2) 0.0242(12) Uani
C13 1.000 0.1595(4) 0.1177(4) 0.4521(3) 0.0253(14) Uani
C14 1.000 0.1758(4) -0.0134(4) 0.4393(3) 0.0256(14) Uani
C15 1.000 0.2575(4) -0.0175(4) 0.4025(3) 0.0221(12) Uani
C16 1.000 0.3104(5) -0.1310(4) 0.3763(3) 0.0339(16) Uani
C17 1.000 0.0796(5) 0.1753(5) 0.4907(3) 0.0383(19) Uani
C18 1.000 0.3803(4) 0.1530(4) 0.3669(2) 0.0207(12) Uani
C19 1.000 0.4621(4) 0.2343(4) 0.4252(2) 0.0186(12) Uani
C23 1.000 0.1119(4) 0.3728(5) 0.2577(3) 0.0313(14) Uani
C24 1.000 0.1093(5) 0.4394(7) 0.1927(3) 0.0449(19) Uani
C25 1.000 0.2048(5) 0.5132(6) 0.2075(3) 0.0376(17) Uani
C26 1.000 0.2472(5) 0.6055(7) 0.1591(3) 0.053(2) Uani
C27 1.000 0.0274(4) 0.2782(6) 0.2706(3) 0.0401(19) Uani
C28 1.000 0.3726(4) 0.5426(4) 0.3224(2) 0.0212(12) Uani
C29 1.000 0.4543(4) 0.4343(4) 0.3594(2) 0.0206(12) Uani
C50 1.000 0.5082(3) 0.4281(4) 0.4953(2) 0.0162(12) Uani
O61 1.000 0.1650(3) 0.5232(5) 0.6068(2) 0.0497(14) Uani
C60 1.000 0.1999(6) 0.4778(9) 0.6829(4) 0.074(3) Uani
O41 1.000 0.3957(3) 0.1699(4) 0.5965(2) 0.0414(12) Uani
O42 1.000 0.4156(4) 0.2676(4) 0.7009(2) 0.0487(14) Uani
O43 1.000 0.4826(3) 0.0748(4) 0.6991(2) 0.0383(12) Uani
N40 1.000 0.4309(3) 0.1705(4) 0.6663(2) 0.0261(12) Uani
H14 1.000 0.1378(4) -0.0851(4) 0.4533(3) 0.0300 Uiso
H16A 1.000 0.276(2) -0.2111(5) 0.3883(18) 0.0510 Uiso
H16B 1.000 0.3925(6) -0.132(2) 0.4009(15) 0.0510 Uiso
H16C 1.000 0.297(3) -0.1251(18) 0.3224(4) 0.0510 Uiso
H17A 1.000 0.036(2) 0.1060(6) 0.5053(19) 0.0570 Uiso
H17B 1.000 0.028(2) 0.235(3) 0.4570(8) 0.0570 Uiso
H17C 1.000 0.1233(5) 0.222(3) 0.5351(12) 0.0570 Uiso
H18A 1.000 0.3489(4) 0.2057(4) 0.3216(2) 0.0250 Uiso
H18B 1.000 0.4215(4) 0.0785(4) 0.3536(2) 0.0250 Uiso
H19A 1.000 0.4676(4) 0.1970(4) 0.4747(2) 0.0220 Uiso
H19B 1.000 0.5385(4) 0.2285(4) 0.4173(2) 0.0220 Uiso
H24 1.000 0.0515(5) 0.4343(7) 0.1467(3) 0.0540 Uiso
H26A 1.000 0.1851(11) 0.626(3) 0.1144(12) 0.0790 Uiso
H26B 1.000 0.310(3) 0.5653(18) 0.145(2) 0.0790 Uiso
H26C 1.000 0.274(3) 0.6856(18) 0.1866(9) 0.0790 Uiso
H27A 1.000 -0.0412(13) 0.279(3) 0.2281(10) 0.0600 Uiso
H27B 1.000 0.007(2) 0.302(2) 0.3158(12) 0.0600 Uiso
H27C 1.000 0.0606(12) 0.1910(8) 0.277(2) 0.0600 Uiso
H28A 1.000 0.3609(4) 0.6018(4) 0.3612(2) 0.0260 Uiso
H28B 1.000 0.4070(4) 0.5934(4) 0.2895(2) 0.0260 Uiso
H29A 1.000 0.4520(4) 0.3658(4) 0.3221(2) 0.0240 Uiso
H29B 1.000 0.5327(4) 0.4699(4) 0.3748(2) 0.0240 Uiso
H50A 1.000 0.5880(3) 0.4123(4) 0.4954(2) 0.0190 Uiso
H50B 1.000 0.4955(3) 0.3815(4) 0.5384(2) 0.0190 Uiso
H341 1.000 0.3257(17) 0.3160(19) 0.5587(5) 0.024(13) Uiso
H342 1.000 0.2483(17) 0.4361(19) 0.5610(5) 0.023(13) Uiso
H60A 1.000 0.2824(8) 0.489(3) 0.7035(7) 0.1100 Uiso
H60B 1.000 0.160(2) 0.528(2) 0.7125(5) 0.1100 Uiso
H60C 1.000 0.181(2) 0.3858(11) 0.6843(4) 0.1100 Uiso
H61 1.000 0.0955(16) 0.507(7) 0.5879(13) 0.0750 Uiso

loop_
_atom_type_symbol
_atom_type_description
_atom_type_scat_dispersion_real
_atom_type_scat_dispersion_imag
_atom_type_scat_source
O O 0.0106 0.0060 'International Tables Vol C Tables 4.2.6.8 and 6.1.1.4'
Ni Ni 0.3393 1.1124 'International Tables Vol C Tables 4.2.6.8 and 6.1.1.4'
N N 0.0061 0.0033 'International Tables Vol C Tables 4.2.6.8 and 6.1.1.4'
H H 0.0000 0.0000 'International Tables Vol C Tables 4.2.6.8 and 6.1.1.4'
C C 0.0033 0.0016 'International Tables Vol C Tables 4.2.6.8 and 6.1.1.4'

loop_
_geom_angle_atom_site_label_1
_geom_angle_atom_site_label_2
_geom_angle_atom_site_label_3
_geom_angle_site_symmetry_1
_geom_angle_site_symmetry_3
_geom_angle
_geom_angle_publ_flag
O31 Ni1 O33 . . 59.46(11) yes
O31 Ni1 O34 . . 87.09(14) yes
O31 Ni1 N12 . . 101.47(14) yes
O31 Ni1 N20 . . 162.55(12) yes
O31 Ni1 N22 . . 87.73(14) yes
O33 Ni1 O34 . . 85.17(13) yes
O33 Ni1 N12 . . 160.64(13) no
O33 Ni1 N20 . . 103.13(11) yes
O33 Ni1 N22 . . 86.65(15) yes
O34 Ni1 N12 . . 90.92(14) yes
O34 Ni1 N20 . . 92.69(15) yes
O34 Ni1 N22 . . 171.74(15) yes
O34 Ni1 N30 . . 86.40(13) yes
N12 Ni1 N20 . . 95.98(14) yes
N12 Ni1 N22 . . 96.42(16) yes
N20 Ni1 N22 . . 90.33(15) yes
Ni1 O31 N30 . . 90.7(3) no
Ni1 O33 N30 . . 93.5(2) no
N12 N11 C15 . . 110.8(4) yes
N12 N11 C18 . . 119.8(3) yes
C15 N11 C18 . . 128.8(4) yes
Ni1 N12 N11 . . 122.1(3) no
Ni1 N12 C13 . . 131.8(3) no
N11 N12 C13 . . 106.2(4) no
Ni1 N20 C19 . . 108.0(3) no
Ni1 N20 C29 . . 113.7(3) no
Ni1 N20 C50 . . 112.6(2) no
C19 N20 C29 . . 106.5(3) yes
C19 N20 C50 . . 105.2(3) yes
C29 N20 C50 . . 110.2(3) yes
N22 N21 C25 . . 111.0(4) yes
N22 N21 C28 . . 119.3(3) no
C25 N21 C28 . . 129.6(4) yes
Ni1 N22 N21 . . 119.9(3) no
Ni1 N22 C23 . . 132.4(3) no
N21 N22 C23 . . 105.9(4) yes
Ni1 N30 O31 . . 59.5(2) no
Ni1 N30 O32 . . 176.1(3) no
Ni1 N30 O33 . . 56.8(2) no
O31 N30 O33 . . 116.2(4) yes
O32 N30 O33 . . 122.2(4) yes
N12 C13 C14 . . 109.7(4) yes
N12 C13 C17 . . 122.5(4) no
C14 C13 C17 . . 127.8(5) no
C13 C14 C15 . . 106.1(4) no
N11 C15 C14 . . 107.3(4) yes
N11 C15 C16 . . 122.9(5) no
C14 C15 C16 . . 129.8(4) no
N11 C18 C19 . . 110.8(3) yes
N20 C19 C18 . . 114.8(4) yes
N22 C23 C24 . . 109.1(5) yes
N22 C23 C27 . . 122.5(5) no
C24 C23 C27 . . 128.4(5) no
C23 C24 C25 . . 107.1(5) no
N21 C25 C24 . . 106.8(5) yes
N21 C25 C26 . . 122.2(5) no
C24 C25 C26 . . 131.0(5) no
N21 C28 C29 . . 111.8(4) yes
N20 C29 C28 . . 115.1(4) yes
N20 C50 C50 . 3_666 113.3(3) yes
Ni1 O34 H341 . . 113.3(8) no
Ni1 O34 H342 . . 121.9(8) no
H341 O34 H342 . . 116.8(14) no
C13 C14 H14 . . 126.9(6) no
C15 C14 H14 . . 127.0(5) no
C15 C16 H16A . . 109.3(15) no
C15 C16 H16B . . 109.7(14) no
C15 C16 H16C . . 109.4(15) no
H16A C16 H16B . . 109(2) no
H16A C16 H16C . . 109(2) no
H16B C16 H16C . . 110(3) no
C13 C17 H17A . . 109.3(14) no
C13 C17 H17B . . 109.2(13) no
C13 C17 H17C . . 109.5(9) no
H17A C17 H17B . . 110(2) no
H17A C17 H17C . . 109(2) no
H17B C17 H17C . . 110(2) no
N11 C18 H18A . . 109.5(5) no
N11 C18 H18B . . 109.5(5) no
C19 C18 H18A . . 109.5(4) no
C19 C18 H18B . . 109.5(5) no
H18A C18 H18B . . 108.1(5) no
N20 C19 H19A . . 108.6(4) no
N20 C19 H19B . . 108.6(4) no
C18 C19 H19A . . 108.6(5) no
C18 C19 H19B . . 108.6(4) no
H19A C19 H19B . . 107.6(5) no
C23 C24 H24 . . 126.5(8) no
C25 C24 H24 . . 126.4(7) no
C25 C26 H26A . . 109.6(14) no
C25 C26 H26B . . 109.2(16) no
C25 C26 H26C . . 109.7(14) no
H26A C26 H26B . . 110(2) no
H26A C26 H26C . . 109(2) no
H26B C26 H26C . . 109(3) no
C23 C27 H27A . . 109.6(15) no
C23 C27 H27B . . 109.6(14) no
C23 C27 H27C . . 109.7(11) no
H27A C27 H27B . . 109.4(19) no
H27A C27 H27C . . 110(3) no
H27B C27 H27C . . 109(2) no
N21 C28 H28A . . 109.3(5) no
N21 C28 H28B . . 109.3(4) no
C29 C28 H28A . . 109.2(4) no
C29 C28 H28B . . 109.3(5) no
H28A C28 H28B . . 107.9(5) no
N20 C29 H29A . . 108.6(4) no
N20 C29 H29B . . 108.4(4) no
C28 C29 H29A . . 108.5(4) no
C28 C29 H29B . . 108.4(4) no
H29A C29 H29B . . 107.5(6) no
N20 C50 H50A . . 109.0(4) no
N20 C50 H50B . . 108.9(4) no
H50A C50 H50B . . 107.6(5) no
C50 C50 H50A 3_666 . 108.9(4) no
C50 C50 H50B 3_666 . 108.9(4) no
C60 O61 H61 . . 109(3) no
O61 C60 H60A . . 109.4(12) no
O61 C60 H60B . . 109.4(11) no
O61 C60 H60C . . 109.5(8) no
H60A C60 H60B . . 109.7(19) no
H60A C60 H60C . . 109(2) no
H60B C60 H60C . . 109.6(19) no
O41 N40 O42 . . 119.5(4) no
O41 N40 O43 . . 119.3(4) no
O42 N40 O43 . . 121.1(4) no

loop_
_geom_bond_atom_site_label_1
_geom_bond_atom_site_label_2
_geom_bond_site_symmetry_2
_geom_bond_distance
_geom_bond_publ_flag
Ni1 O31 . 2.205(4) yes
Ni1 O33 . 2.144(3) yes
Ni1 O34 . 2.032(4) yes
Ni1 N12 . 2.023(4) yes
Ni1 N20 . 2.161(4) yes
Ni1 N22 . 2.048(4) yes
O31 N30 . 1.271(5) yes
O32 N30 . 1.224(5) yes
O33 N30 . 1.270(5) yes
N11 N12 . 1.359(5) yes
N11 C15 . 1.348(5) yes
N11 C18 . 1.450(6) yes
N12 C13 . 1.339(6) yes
N20 C19 . 1.492(5) yes
N20 C29 . 1.493(5) yes
N20 C50 . 1.492(5) yes
N21 N22 . 1.362(6) yes
N21 C25 . 1.342(7) yes
N21 C28 . 1.463(6) yes
N22 C23 . 1.335(6) yes
C13 C14 . 1.397(6) no
C13 C17 . 1.496(8) no
C14 C15 . 1.369(7) no
C15 C16 . 1.488(7) no
C18 C19 . 1.510(6) no
C23 C24 . 1.393(8) no
C23 C27 . 1.491(8) no
C24 C25 . 1.356(9) no
C25 C26 . 1.506(9) no
C28 C29 . 1.528(6) no
C50 C50 3_666 1.514(6) no
O34 H341 . 0.906(18) no
O34 H342 . 0.934(19) no
C14 H14 . 0.950(6) no
C16 H16A . 0.982(16) no
C16 H16B . 0.980(17) no
C16 H16C . 0.980(10) no
C17 H17A . 0.98(2) no
C17 H17B . 0.98(2) no
C17 H17C . 0.98(2) no
C18 H18A . 0.990(5) no
C18 H18B . 0.989(6) no
C19 H19A . 0.990(5) no
C19 H19B . 0.990(7) no
C24 H24 . 0.949(8) no
C26 H26A . 0.98(2) no
C26 H26B . 0.97(4) no
C26 H26C . 0.98(2) no
C27 H27A . 0.980(18) no
C27 H27B . 0.98(2) no
C27 H27C . 0.980(13) no
C28 H28A . 0.991(6) no
C28 H28B . 0.991(6) no
C29 H29A . 0.989(6) no
C29 H29B . 0.991(7) no
C50 H50A . 0.990(5) no
C50 H50B . 0.991(5) no
O61 C60 . 1.447(8) yes
O61 H61 . 0.84(3) no
C60 H60A . 0.980(14) no
C60 H60B . 0.98(2) no
C60 H60C . 0.979(16) no
O41 N40 . 1.257(5) yes
O42 N40 . 1.237(6) yes
O43 N40 . 1.238(6) yes

loop_
_geom_contact_atom_site_label_1
_geom_contact_atom_site_label_2
_geom_contact_distance
_geom_contact_site_symmetry_2
_geom_contact_publ_flag
Ni1 O41 3.900(4) . no
Ni1 H17B 3.37(3) . no
Ni1 H17C 3.40(2) . no
Ni1 H18A 3.117(4) . no
Ni1 H27B 3.23(2) . no
Ni1 H27C 3.66(3) . no
Ni1 H28A 3.008(4) . no
Ni1 H50A 2.969(4) 3_666 no
O31 C17 3.194(6) . no
O31 C27 3.296(7) . no
O31 H17B 2.54(3) . no
O31 H27B 2.52(2) . no
O31 O61 2.941(5) 3_566 no
O31 H61 2.18(2) 3_566 no
O32 H14 2.763(5) 1_565 no
O32 C17 3.123(7) 3_566 no
O32 H17C 2.799(17) 3_566 no
O32 H61 2.54(5) 3_566 no
O33 N21 3.154(5) . no
O33 C16 3.330(6) 1_565 no
O33 C28 3.104(5) . no
O33 H16A 2.357(15) 1_565 no
O33 H28A 2.384(6) . no
O33 C50 3.186(5) 3_666 no
O33 H50A 2.335(5) 3_666 no
O34 O41 2.683(5) . no
O34 O61 2.690(6) . no
O34 C17 3.337(7) . no
O34 C60 3.380(8) . no
O34 H17C 2.69(2) . no
O34 H50B 2.480(5) . no
O34 C50 3.269(5) 3_666 no
O34 H29B 2.726(6) 3_666 no
O34 H50A 2.679(5) 3_666 no
N11 N20 3.232(5) . no
N12 C27 3.339(7) . no
N12 H19A 2.813(6) . no
N12 H27C 2.94(3) . no
N20 N11 3.232(5) . no
N20 N21 3.172(5) . no
N21 O33 3.154(5) . no
N21 N20 3.172(5) . no
N22 C18 3.340(6) . no
N22 H18A 2.671(6) . no
N30 H61 2.70(3) 3_566 no
C13 O41 3.397(6) . no
C14 H24 2.844(8) 2_545 no
C16 O33 3.330(6) 1_545 no
C16 H18B 2.652(7) . no
C16 H28A 2.856(6) 1_545 no
C16 O43 3.287(7) 3_656 no
C17 O31 3.194(6) . no
C17 O34 3.337(7) . no
C17 O32 3.123(7) 3_566 no
C18 N22 3.340(6) . no
C18 H16B 3.00(2) . no
C18 H16C 3.08(2) . no
C18 H29A 2.591(6) . no
C18 O43 3.325(6) 3_656 no
C18 O42 3.366(6) 4_554 no
C26 H28B 2.666(7) . no
C26 O43 3.331(8) 4_554 no
C27 O31 3.296(7) . no
C27 N12 3.339(7) . no
C28 O33 3.104(5) . no
C28 H26C 2.895(18) . no
C28 O42 3.376(7) 3_666 no
C28 C50 3.330(5) 3_666 no
C28 H50B 2.765(5) 3_666 no
C28 O43 3.227(6) 4_554 no
C29 H18A 2.684(6) . no
C29 H50B 2.645(6) 3_666 no
C29 O43 3.127(5) 4_554 no
C50 H341 3.04(2) . no
C50 O33 3.186(5) 3_666 no
C50 O34 3.269(5) 3_666 no
C50 C28 3.330(5) 3_666 no
C50 H28A 2.732(5) 3_666 no
C50 H29B 2.828(5) 3_666 no
H14 O32 2.763(5) 1_545 no
H14 H24 2.542(8) 2_545 no
H14 H17A 2.47(3) 3_556 no
H16A O33 2.357(15) 1_545 no
H16A H28A 2.316(16) 1_545 no
H16B C18 3.00(2) . no
H16B H18B 2.41(2) . no
H16B O41 2.609(12) 3_656 no
H16B O43 2.80(2) 3_656 no
H16B N40 2.824(16) 3_656 no
H16B H19A 2.56(3) 3_656 no
H16C C18 3.08(2) . no
H16C H18B 2.56(3) . no
H16C O43 2.89(4) 3_656 no
H16C C60 2.968(15) 4_554 no
H16C H60A 2.60(2) 4_554 no
H16C H60B 2.47(2) 4_554 no
H17A H14 2.47(3) 3_556 no
H17A H17A 2.345(16) 3_556 no
H17B Ni1 3.37(3) . no
H17B O31 2.54(3) . no
H17C Ni1 3.40(2) . no
H17C O34 2.69(2) . no
H17C H341 2.58(3) . no
H17C O32 2.799(17) 3_566 no
H18A Ni1 3.117(4) . no
H18A N22 2.671(6) . no
H18A C29 2.684(6) . no
H18A H29A 2.077(6) . no
H18A O42 2.632(6) 4_554 no
H18B C16 2.652(7) . no
H18B H16B 2.41(2) . no
H18B H16C 2.56(3) . no
H18B O43 2.349(6) 3_656 no
H19A O41 2.688(6) . no
H19A N12 2.813(6) . no
H19A H50B 2.221(6) . no
H19A H16B 2.56(2) 3_656 no
H19B H29A 2.290(6) . no
H19B H50A 2.367(6) . no
H24 C14 2.844(8) 2_555 no
H24 H14 2.542(8) 2_555 no
H26B O41 2.89(3) 4_554 no
H26B O43 2.52(3) 4_554 no
H26B N40 2.82(3) 4_554 no
H26C C28 2.895(18) . no
H26C H28B 2.34(2) . no
H27B Ni1 3.23(2) . no
H27B O31 2.52(2) . no
H27C Ni1 3.66(3) . no
H27C N12 2.94(3) . no
H28A Ni1 3.008(4) . no
H28A O33 2.384(6) . no
H28A C16 2.856(6) 1_565 no
H28A H16A 2.316(16) 1_565 no
H28A C50 2.732(5) 3_666 no
H28A H50A 2.588(5) 3_666 no
H28A H50B 2.188(6) 3_666 no
H28B C26 2.666(7) . no
H28B H26C 2.34(2) . no
H28B O42 2.566(7) 3_666 no
H28B O43 2.764(6) 4_554 no
H29A C18 2.591(6) . no
H29A H18A 2.077(6) . no
H29A H19B 2.290(6) . no
H29A O42 2.586(5) 4_554 no
H29A O43 2.518(5) 4_554 no
H29A N40 2.886(5) 4_554 no
H29B H50A 2.250(5) . no
H29B O34 2.726(6) 3_666 no
H29B C50 2.828(5) 3_666 no
H29B H50B 2.333(6) 3_666 no
H50A H19B 2.367(6) . no
H50A H29B 2.250(5) . no
H50A Ni1 2.969(4) 3_666 no
H50A O33 2.335(5) 3_666 no
H50A O34 2.679(5) 3_666 no
H50A H28A 2.588(5) 3_666 no
H50B O34 2.480(5) . no
H50B O41 2.864(6) . no
H50B H19A 2.221(6) . no
H50B H341 2.32(2) . no
H50B C28 2.765(5) 3_666 no
H50B C29 2.645(6) 3_666 no
H50B H28A 2.188(6) 3_666 no
H50B H29B 2.333(6) 3_666 no
H341 O41 1.778(19) . no
H341 O42 2.629(11) . no
H341 N40 2.551(15) . no
H341 C50 3.04(2) . no
H341 H17C 2.58(3) . no
H341 H50B 2.32(2) . no
H342 O61 1.757(19) . no
H342 C60 2.558(15) . no
H342 H61 2.20(4) . no
O61 O34 2.690(6) . no
O61 H342 1.757(19) . no
O61 O31 2.941(5) 3_566 no
C60 O34 3.380(8) . no
C60 O42 3.359(10) . no
C60 H342 2.558(15) . no
C60 H16C 2.968(15) 4_555 no
H60A O42 2.81(3) . no
H60A H16C 2.60(2) 4_555 no
H60B H16C 2.47(2) 4_555 no
H61 H342 2.20(4) . no
H61 O31 2.18(2) 3_566 no
H61 O32 2.54(5) 3_566 no
H61 N30 2.70(3) 3_566 no
O41 Ni1 3.900(4) . no
O41 O34 2.683(5) . no
O41 C13 3.397(6) . no
O41 H19A 2.688(6) . no
O41 H50B 2.864(6) . no
O41 H341 1.778(19) . no
O41 H16B 2.609(12) 3_656 no
O41 H26B 2.89(3) 4_555 no
O42 C60 3.359(10) . no
O42 H60A 2.81(3) . no
O42 H341 2.629(11) . no
O42 C28 3.376(7) 3_666 no
O42 H28B 2.566(7) 3_666 no
O42 C18 3.366(6) 4_555 no
O42 H18A 2.632(6) 4_555 no
O42 H29A 2.586(5) 4_555 no
O43 C16 3.287(7) 3_656 no
O43 C18 3.325(6) 3_656 no
O43 H16B 2.80(2) 3_656 no
O43 H16C 2.89(4) 3_656 no
O43 H18B 2.349(6) 3_656 no
O43 C26 3.331(8) 4_555 no
O43 C28 3.227(6) 4_555 no
O43 C29 3.127(5) 4_555 no
O43 H26B 2.52(3) 4_555 no
O43 H28B 2.764(6) 4_555 no
O43 H29A 2.518(5) 4_555 no
N40 H341 2.551(15) . no
N40 H16B 2.824(16) 3_656 no
N40 H26B 2.82(3) 4_555 no
N40 H29A 2.886(5) 4_555 no

loop_
_geom_torsion_atom_site_label_1
_geom_torsion_atom_site_label_2
_geom_torsion_atom_site_label_3
_geom_torsion_atom_site_label_4
_geom_torsion_site_symmetry_3
_geom_torsion_site_symmetry_4
_geom_torsion
_geom_torsion_publ_flag
O33 Ni1 O31 N30 . . 1.7(2) no
O34 Ni1 O31 N30 . . 87.8(2) no
N12 Ni1 O31 N30 . . 178.2(2) no
N22 Ni1 O31 N30 . . -85.7(3) no
O31 Ni1 O33 N30 . . -1.7(2) no
O34 Ni1 O33 N30 . . -91.2(3) no
N20 Ni1 O33 N30 . . 177.2(2) no
N22 Ni1 O33 N30 . . 87.6(3) no
O31 Ni1 N12 N11 . . 150.7(3) no
O31 Ni1 N12 C13 . . -30.9(5) no
O34 Ni1 N12 N11 . . -122.1(3) no
O34 Ni1 N12 C13 . . 56.3(4) no
N20 Ni1 N12 N11 . . -29.3(3) no
N20 Ni1 N12 C13 . . 149.1(4) no
N22 Ni1 N12 N11 . . 61.8(3) no
N22 Ni1 N12 C13 . . -119.9(4) no
N30 Ni1 N12 N11 . . 151.9(3) no
N30 Ni1 N12 C13 . . -29.7(5) no
O33 Ni1 N20 C19 . . 177.7(2) no
O33 Ni1 N20 C29 . . -64.3(3) no
O33 Ni1 N20 C50 . . 61.9(3) no
O34 Ni1 N20 C19 . . 92.0(2) no
O34 Ni1 N20 C29 . . -149.9(3) no
O34 Ni1 N20 C50 . . -23.7(3) no
N12 Ni1 N20 C19 . . 0.8(3) no
N12 Ni1 N20 C29 . . 118.8(3) no
N12 Ni1 N20 C50 . . -114.9(3) no
N22 Ni1 N20 C19 . . -95.6(3) no
N22 Ni1 N20 C29 . . 22.4(3) no
N22 Ni1 N20 C50 . . 148.6(3) no
N30 Ni1 N20 C19 . . 179.6(2) no
N30 Ni1 N20 C29 . . -62.4(3) no
N30 Ni1 N20 C50 . . 63.9(3) no
O31 Ni1 N22 N21 . . 116.0(3) no
O31 Ni1 N22 C23 . . -46.3(5) no
O33 Ni1 N22 N21 . . 56.4(3) no
O33 Ni1 N22 C23 . . -105.8(5) no
N12 Ni1 N22 N21 . . -142.8(3) no
N12 Ni1 N22 C23 . . 55.0(5) no
N20 Ni1 N22 N21 . . -46.7(3) no
N20 Ni1 N22 C23 . . 151.0(5) no
N30 Ni1 N22 N21 . . 86.2(3) no
N30 Ni1 N22 C23 . . -76.1(5) no
O31 Ni1 N30 O33 . . 177.0(4) no
O33 Ni1 N30 O31 . . -177.0(4) no
O34 Ni1 N30 O31 . . -90.4(3) no
O34 Ni1 N30 O33 . . 86.6(3) no
N12 Ni1 N30 O31 . . -2.4(3) no
N12 Ni1 N30 O33 . . 174.6(3) no
N20 Ni1 N30 O31 . . 179.2(2) no
N20 Ni1 N30 O33 . . -3.8(3) no
N22 Ni1 N30 O31 . . 92.6(3) no
N22 Ni1 N30 O33 . . -90.4(3) no
Ni1 O31 N30 O32 . . 175.7(4) no
Ni1 O31 N30 O33 . . -2.8(4) no
Ni1 O33 N30 O31 . . 2.9(4) no
Ni1 O33 N30 O32 . . -175.6(4) no
C15 N11 N12 Ni1 . . 178.7(3) no
C15 N11 N12 C13 . . 0.0(7) no
C18 N11 N12 Ni1 . . 6.4(5) no
C18 N11 N12 C13 . . -172.4(4) no
N12 N11 C15 C14 . . 0.1(7) no
N12 N11 C15 C16 . . -178.6(4) no
C18 N11 C15 C14 . . 171.6(4) no
C18 N11 C15 C16 . . -7.2(8) no
N12 N11 C18 C19 . . 50.9(5) no
C15 N11 C18 C19 . . -119.9(5) no
Ni1 N12 C13 C14 . . -178.6(3) no
Ni1 N12 C13 C17 . . 1.3(8) no
N11 N12 C13 C14 . . 0(2) no
N11 N12 C13 C17 . . 179.8(4) no
Ni1 N20 C19 C18 . . 48.7(4) no
C29 N20 C19 C18 . . -73.8(5) no
C50 N20 C19 C18 . . 169.2(3) no
Ni1 N20 C29 C28 . . 27.2(4) no
C19 N20 C29 C28 . . 146.1(4) no
C50 N20 C29 C28 . . -100.3(4) no
Ni1 N20 C50 C50 . 3_666 -64.6(3) no
C19 N20 C50 C50 . 3_666 178.0(3) no
C29 N20 C50 C50 . 3_666 63.5(4) no
C25 N21 N22 Ni1 . . -166.2(4) no
C25 N21 N22 C23 . . 0.3(6) no
C28 N21 N22 Ni1 . . 15.7(5) no
C28 N21 N22 C23 . . -177.8(4) no
N22 N21 C25 C24 . . -0.2(7) no
N22 N21 C25 C26 . . 179.4(5) no
C28 N21 C25 C24 . . 177.7(5) no
C28 N21 C25 C26 . . -2.7(9) no
N22 N21 C28 C29 . . 50.9(5) no
C25 N21 C28 C29 . . -126.8(5) no
Ni1 N22 C23 C24 . . 163.8(4) no
Ni1 N22 C23 C27 . . -16.7(8) no
N21 N22 C23 C24 . . -0.3(6) no
N21 N22 C23 C27 . . 179.3(5) no
N12 C13 C14 C15 . . 0.1(7) no
C17 C13 C14 C15 . . -179.8(5) no
C13 C14 C15 N11 . . -0.1(7) no
C13 C14 C15 C16 . . 178.5(5) no
N11 C18 C19 N20 . . -86.0(4) no
N22 C23 C24 C25 . . 0.2(7) no
C27 C23 C24 C25 . . -179.4(6) no
C23 C24 C25 N21 . . 0(2) no
C23 C24 C25 C26 . . -179.6(6) no
N21 C28 C29 N20 . . -75.4(4) no
N20 C50 C50 N20 3_666 3_666 180.0 no
